data_2208748
loop_
_publ_author_name
'Bouchelaghem, Wahiba '
'Benloucif, Med Rida'
'Mayoufi, Moussa'
'Benmoussa, Amar'
'Schenk, Kurt J.'

_publ_section_title
;
 Reinvestigation of cadmium diphosphate
;
_journal_coeditor_code WM6128
_journal_issue 4
_journal_name_full 'Acta Crystallographica Section E'
_journal_page_first i99
_journal_page_last i102
_journal_paper_doi 10.1107/S1600536806008397
_journal_volume 62
_journal_year 2006
_chemical_formula_iupac 'Cd2 (P2 O7)'
_chemical_formula_structural 'Cd2 (P2 O7)'
_chemical_formula_sum 'Cd2 O7 P2'
_chemical_formula_weight 398.74
_chemical_name_common 'Cadmium diphosphate'
_chemical_name_systematic
;
Cadmium diphosphate
;
_space_group_IT_number 2
_symmetry_cell_setting triclinic
_symmetry_space_group_name_Hall '-P 1'
_symmetry_space_group_name_H-M 'P -1'
_atom_sites_solution_primary direct
_atom_sites_solution_secondary difmap
_cell_angle_alpha 95.82(3)
_cell_angle_beta 115.13(3)
_cell_angle_gamma 82.24(3)
_cell_formula_units_Z 2
_cell_length_a 6.6075(13)
_cell_length_b 6.6371(13)
_cell_length_c 6.7887(14)
_cell_measurement_reflns_used 4542
_cell_measurement_temperature 292(2)
_cell_measurement_theta_max 29.38
_cell_measurement_theta_min 3.09
_cell_volume 266.75(11)
_computing_cell_refinement X-AREA
_computing_data_collection 'X-AREA (Stoe & Cie, 2005)'
_computing_data_reduction X-AREA
_computing_molecular_graphics 'SHELXTL (Sheldrick, 1996) and CrystalMaker (Palmer, 2004)'
_computing_publication_material 'SHELXL97 and PLATON (Spek, 2003)'
_computing_structure_refinement 'SHELXL97 (Sheldrick, 1997)'
_computing_structure_solution 'DIRDIF (Beurskens <i>et al.</i>,  1996)'
_diffrn_ambient_temperature 292(2)
_diffrn_detector_area_resol_mean 6.67
_diffrn_measured_fraction_theta_full 0.834
_diffrn_measured_fraction_theta_max 0.834
_diffrn_measurement_device_type 'Stoe IPDS-2'
_diffrn_measurement_method \w
_diffrn_radiation_monochromator 'plane graphite'
_diffrn_radiation_type 'Mo K\a'
_diffrn_radiation_wavelength 0.71073
_diffrn_reflns_av_R_equivalents 0.0522
_diffrn_reflns_av_sigmaI/netI 0.0447
_diffrn_reflns_limit_h_max 8
_diffrn_reflns_limit_h_min -8
_diffrn_reflns_limit_k_max 8
_diffrn_reflns_limit_k_min -9
_diffrn_reflns_limit_l_max 9
_diffrn_reflns_limit_l_min -9
_diffrn_reflns_number 2251
_diffrn_reflns_theta_full 29.07
_diffrn_reflns_theta_max 29.07
_diffrn_reflns_theta_min 3.10
_diffrn_standards_decay_% 0
_diffrn_standards_number 0
_exptl_absorpt_coefficient_mu 8.57
_exptl_absorpt_correction_T_max 0.3136
_exptl_absorpt_correction_T_min 0.1621
_exptl_absorpt_correction_type integration
_exptl_absorpt_process_details '(X-RED; Stoe & Cie, 2005)'
_exptl_crystal_colour colourless
_exptl_crystal_density_diffrn 4.964(2)
_exptl_crystal_density_meas 4.90
_exptl_crystal_density_method 'Calvo & Au (1969)'
_exptl_crystal_description platelet
_exptl_crystal_F_000 364
_exptl_crystal_size_max 0.50
_exptl_crystal_size_mid 0.40
_exptl_crystal_size_min 0.15
_refine_diff_density_max 0.538
_refine_diff_density_min -0.879
_refine_ls_extinction_coef 0.292(7)
_refine_ls_extinction_expression Fc^*^=kFc[1+0.001xFc^2^\l^3^/sin(2\q)]^-1/4^
_refine_ls_extinction_method 'SHELXL97 (Sheldrick, 1997)'
_refine_ls_goodness_of_fit_ref 1.251
_refine_ls_matrix_type full
_refine_ls_number_parameters 101
_refine_ls_number_reflns 1189
_refine_ls_number_restraints 0
_refine_ls_restrained_S_all 1.251
_refine_ls_R_factor_all 0.0236
_refine_ls_R_factor_gt 0.0221
_refine_ls_shift/su_max 0.001
_refine_ls_shift/su_mean 0.000
_refine_ls_structure_factor_coef Fsqd
_refine_ls_weighting_details 'w = 1/[\s^2^(Fo^2^)+(0.0173P)^2^+0.5407P] where P=(Fo^2^+2Fc^2^)/3'
_refine_ls_weighting_scheme calc
_refine_ls_wR_factor_gt 0.0547
_refine_ls_wR_factor_ref 0.0554
_reflns_number_gt 1162
_reflns_number_total 1189
_reflns_threshold_expression I>2\s(I)
_cod_data_source_file wm6128.cif
_cod_data_source_block I
_cod_depositor_comments
;
The following automatic conversions were performed:
'_symmetry_cell_setting' value 'Triclinic' changed to 'triclinic'
according to '/home/saulius/struct/CIF-dictionaries/cif_core.dic'
dictionary named 'cif_core.dic' version 2.4.1 from 2010-06-29.

Automatic conversion script
Id: cif_fix_enum 1527 2010-12-29 10:47:43Z saulius 

The following automatic conversions were performed:

'_symmetry_cell_setting' value 'Triclinic' changed to 'triclinic'
according to /home/saulius/struct/CIF-dictionaries/cif_core.dic
dictionary named 'cif_core.dic' version 2.4.1 from 2010-06-29.

Automatic conversion script
Id: cif_fix_values 1715 2011-07-08 13:25:40Z adriana 
;
_cod_database_code 2208748
_cod_database_fobs_code 2208748

loop_
_symmetry_equiv_pos_as_xyz
'x, y, z'
'-x, -y, -z'

loop_
_atom_site_type_symbol
_atom_site_label
_atom_site_fract_x
_atom_site_fract_y
_atom_site_fract_z
_atom_site_U_iso_or_equiv
_atom_site_adp_type
_atom_site_calc_flag
_atom_site_occupancy
Cd Cd1 0.27522(4) 0.36011(4) 0.33760(4) 0.01039(12) Uani d 1
Cd Cd2 0.11672(4) 0.16059(3) 0.74836(4) 0.00682(12) Uani d 1
P P1 0.36229(15) 0.86612(13) 0.18989(15) 0.00487(19) Uani d 1
P P2 0.23622(15) 0.65878(12) 0.75488(14) 0.00449(19) Uani d 1
O O1 0.4032(4) 0.7487(4) 0.9858(4) 0.0078(5) Uani d 1
O O2 0.0690(5) 0.8336(4) 0.6354(4) 0.0099(5) Uani d 1
O O3 0.6004(4) 0.8650(4) 0.3669(4) 0.0082(5) Uani d 1
O O4 0.3913(4) 0.5669(4) 0.6495(4) 0.0079(5) Uani d 1
O O5 0.2578(5) 0.0810(4) 0.1129(4) 0.0091(5) Uani d 1
O O6 0.1009(5) 0.5043(4) 0.7858(5) 0.0112(5) Uani d 1
O O7 0.2109(4) 0.7452(4) 0.2351(4) 0.0096(5) Uani d 1

loop_
_atom_site_aniso_label
_atom_site_aniso_U_11
_atom_site_aniso_U_22
_atom_site_aniso_U_33
_atom_site_aniso_U_12
_atom_site_aniso_U_13
_atom_site_aniso_U_23
Cd1 0.00774(18) 0.01239(17) 0.01146(19) -0.00300(11) 0.00504(13) -0.00500(11)
Cd2 0.00723(17) 0.00594(16) 0.00851(18) -0.00034(10) 0.00447(13) 0.00074(10)
P1 0.0038(4) 0.0065(4) 0.0049(4) -0.0010(3) 0.0022(3) 0.0009(3)
P2 0.0046(4) 0.0042(4) 0.0053(4) -0.0015(3) 0.0026(3) -0.0006(3)
O1 0.0040(12) 0.0133(11) 0.0068(12) -0.0027(9) 0.0032(10) -0.0026(9)
O2 0.0108(13) 0.0076(11) 0.0095(13) 0.0006(9) 0.0030(11) -0.0001(9)
O3 0.0038(12) 0.0110(11) 0.0081(12) -0.0011(9) 0.0009(10) -0.0004(9)
O4 0.0075(12) 0.0090(11) 0.0096(12) -0.0022(9) 0.0056(10) -0.0007(9)
O5 0.0110(13) 0.0057(10) 0.0090(12) 0.0011(9) 0.0030(10) 0.0019(8)
O6 0.0097(13) 0.0085(11) 0.0188(14) -0.0042(9) 0.0086(11) 0.0000(9)
O7 0.0080(13) 0.0116(11) 0.0130(13) -0.0015(9) 0.0069(10) 0.0042(9)

loop_
_atom_type_symbol
_atom_type_description
_atom_type_scat_dispersion_real
_atom_type_scat_dispersion_imag
_atom_type_scat_source
O O 0.0106 0.0060 'International Tables Vol C Tables 4.2.6.8 and 6.1.1.4'
P P 0.1023 0.0942 'International Tables Vol C Tables 4.2.6.8 and 6.1.1.4'
Cd Cd -0.8075 1.2024 'International Tables Vol C Tables 4.2.6.8 and 6.1.1.4'

loop_
_exptl_crystal_face_index_h
_exptl_crystal_face_index_k
_exptl_crystal_face_index_l
_exptl_crystal_face_perp_dist
3 1 11 0.0560
0 4 -1 0.1540
-3 -5 0 0.1500
-1 -6 1 0.1620
3 -2 -2 0.0890
0 1 0 0.1460
4 1 0 0.1620
-4 -2 -5 0.1290
-3 1 -6 0.1180
-4 3 3 0.1000
1 1 1 0.1540
0 1 2 0.0760
-7 2 -1 0.1100
3 -1 2 0.0940

loop_
_geom_angle_atom_site_label_1
_geom_angle_atom_site_label_2
_geom_angle_atom_site_label_3
_geom_angle_site_symmetry_1
_geom_angle_site_symmetry_3
_geom_angle
_geom_angle_publ_flag
O5 Cd1 O4 . 2_666 93.56(10) ?
O5 Cd1 O4 . . 159.61(9) ?
O4 Cd1 O4 2_666 . 80.41(10) ?
O5 Cd1 O6 . 2_566 102.73(10) ?
O4 Cd1 O6 2_666 2_566 140.14(10) ?
O4 Cd1 O6 . 2_566 94.07(10) ?
O5 Cd1 O3 . 2_666 87.81(9) ?
O4 Cd1 O3 2_666 2_666 101.75(10) ?
O4 Cd1 O3 . 2_666 74.56(9) ?
O6 Cd1 O3 2_566 2_666 114.84(10) ?
O5 Cd1 O7 . . 127.01(9) ?
O4 Cd1 O7 2_666 . 74.14(9) ?
O4 Cd1 O7 . . 70.28(9) ?
O6 Cd1 O7 2_566 . 66.95(9) ?
O3 Cd1 O7 2_666 . 144.80(8) ?
O7 Cd2 O2 2_566 1_545 98.88(10) ?
O7 Cd2 O6 2_566 . 76.13(10) ?
O2 Cd2 O6 1_545 . 166.83(11) ?
O7 Cd2 O3 2_566 2_666 160.31(10) ?
O2 Cd2 O3 1_545 2_666 88.25(10) ?
O6 Cd2 O3 . 2_666 92.82(10) ?
O7 Cd2 O5 2_566 1_556 87.31(10) ?
O2 Cd2 O5 1_545 1_556 91.72(9) ?
O6 Cd2 O5 . 1_556 100.13(10) ?
O3 Cd2 O5 2_666 1_556 110.93(10) ?
O7 Cd2 O2 2_566 2_566 88.90(10) ?
O2 Cd2 O2 1_545 2_566 75.37(11) ?
O6 Cd2 O2 . 2_566 92.21(10) ?
O3 Cd2 O2 2_666 2_566 75.09(10) ?
O5 Cd2 O2 1_556 2_566 165.82(9) ?
O7 P1 O3 . . 114.94(16) y
O7 P1 O5 . 1_565 114.27(16) y
O3 P1 O5 . 1_565 112.48(15) y
O7 P1 O1 . 1_554 106.77(14) y
O3 P1 O1 . 1_554 102.09(14) y
O5 P1 O1 1_565 1_554 104.78(15) y
O7 P1 P2 . 1_554 90.46(11) ?
O3 P1 P2 . 1_554 125.06(11) ?
O5 P1 P2 1_565 1_554 97.26(11) ?
O4 P2 O2 . . 114.55(16) y
O4 P2 O6 . . 113.72(14) y
O2 P2 O6 . . 106.92(16) y
O4 P2 O1 . . 103.60(14) y
O2 P2 O1 . . 107.62(14) y
O6 P2 O1 . . 110.26(16) y
P2 O1 P1 . 1_556 132.56(17) ?
P1 O1 O4 1_556 . 169.57(16) ?
P2 O1 O5 . 1_566 115.01(15) ?
O4 O1 O5 . 1_566 140.17(15) ?
P1 O1 O2 1_556 . 109.67(14) ?
O4 O1 O2 . . 61.93(11) ?
O5 O1 O2 1_566 . 81.75(12) ?
P1 O1 O6 1_556 . 109.62(14) ?
O4 O1 O6 . . 61.14(10) ?
O5 O1 O6 1_566 . 113.74(13) ?
O2 O1 O6 . . 57.67(11) ?
P1 O1 O7 1_556 . 145.57(13) ?
O5 O1 O7 1_566 . 110.26(11) ?
O6 O1 O7 . . 71.23(9) ?
P2 O1 O3 . . 66.36(10) ?
P1 O1 O3 1_556 . 142.18(12) ?
O5 O1 O3 1_566 . 109.41(10) ?
O2 O1 O3 . . 65.74(9) ?
O6 O1 O3 . . 99.06(10) ?
P1 O1 O5 1_556 . 159.01(11) ?
O5 O1 O5 1_566 . 145.04(12) ?
O2 O1 O5 . . 63.35(8) ?
O6 O1 O5 . . 49.48(8) ?
O3 O1 O5 . . 55.63(5) ?
P2 O2 Cd2 . 1_565 122.45(15) ?
P2 O2 Cd2 . 2_566 123.45(14) ?
Cd2 O2 Cd2 1_565 2_566 104.63(11) ?
Cd2 O2 O6 1_565 . 139.52(14) ?
Cd2 O2 O6 2_566 . 115.07(12) ?
Cd2 O2 O1 1_565 . 85.91(11) ?
Cd2 O2 O1 2_566 . 153.02(13) ?
O6 O2 O1 . . 62.22(11) ?
Cd2 O2 O4 1_565 . 123.18(13) ?
Cd2 O2 O4 2_566 . 96.54(11) ?
O6 O2 O4 . . 61.27(10) ?
O1 O2 O4 . . 57.72(10) ?
P1 O3 Cd2 . 2_666 116.43(15) ?
P1 O3 Cd1 . 2_666 119.78(15) ?
Cd2 O3 Cd1 2_666 2_666 106.58(11) ?
Cd2 O3 O1 2_666 1_554 79.01(10) ?
Cd1 O3 O1 2_666 1_554 122.29(12) ?
Cd2 O3 O5 2_666 1_565 110.18(13) ?
Cd1 O3 O5 2_666 1_565 142.61(13) ?
O1 O3 O5 1_554 1_565 60.26(11) ?
Cd2 O3 O7 2_666 . 137.85(12) ?
Cd1 O3 O7 2_666 . 87.76(11) ?
O1 O3 O7 1_554 . 60.35(10) ?
O5 O3 O7 1_565 . 60.23(11) ?
P1 O3 O1 . . 95.95(12) ?
Cd2 O3 O1 2_666 . 145.15(10) ?
O1 O3 O1 1_554 . 126.09(11) ?
O5 O3 O1 1_565 . 103.87(10) ?
O7 O3 O1 . . 67.26(9) ?
P1 O3 O5 . . 64.60(10) ?
Cd2 O3 O5 2_666 . 103.49(8) ?
Cd1 O3 O5 2_666 . 65.94(6) ?
O1 O3 O5 1_554 . 57.22(9) ?
O5 O3 O5 1_565 . 98.57(10) ?
O7 O3 O5 . . 46.06(8) ?
O1 O3 O5 . . 78.02(6) ?
P2 O4 Cd1 . 2_666 135.22(14) ?
P2 O4 Cd1 . . 123.02(14) ?
Cd1 O4 Cd1 2_666 . 99.59(10) ?
Cd1 O4 O1 2_666 . 99.69(11) ?
Cd1 O4 O1 . . 160.58(13) ?
Cd1 O4 O6 2_666 . 158.84(14) ?
Cd1 O4 O6 . . 98.86(11) ?
O1 O4 O6 . . 61.75(11) ?
Cd1 O4 O2 2_666 . 124.46(11) ?
Cd1 O4 O2 . . 109.55(12) ?
O1 O4 O2 . . 60.35(11) ?
O6 O4 O2 . . 57.39(11) ?
P1 O5 Cd1 1_545 . 124.47(16) ?
P1 O5 Cd2 1_545 1_554 122.26(14) ?
Cd1 O5 Cd2 . 1_554 112.52(11) ?
P1 O5 O7 1_545 . 150.57(14) ?
Cd2 O5 O7 1_554 . 84.11(8) ?
P1 O5 O3 1_545 . 132.13(13) ?
Cd2 O5 O3 1_554 . 89.34(8) ?
P1 O5 O1 1_545 . 110.41(12) ?
Cd2 O5 O1 1_554 . 126.84(8) ?
O3 O5 O1 . . 46.35(4) ?
P2 O6 Cd2 . . 133.13(16) ?
P2 O6 Cd1 . 2_566 108.83(15) ?
Cd2 O6 Cd1 . 2_566 109.01(11) ?
Cd2 O6 O2 . . 150.13(15) ?
Cd1 O6 O2 2_566 . 72.60(11) ?
Cd2 O6 O4 . . 100.50(12) ?
Cd1 O6 O4 2_566 . 128.31(14) ?
O2 O6 O4 . . 61.34(11) ?
Cd2 O6 O1 . . 132.41(14) ?
Cd1 O6 O1 2_566 . 117.66(12) ?
O2 O6 O1 . . 60.11(11) ?
O4 O6 O1 . . 57.11(10) ?
P1 O7 Cd2 . 2_566 130.49(15) ?
Cd2 O7 O1 2_566 1_554 141.04(14) ?
Cd2 O7 O3 2_566 . 140.33(13) ?
O1 O7 O3 1_554 . 57.78(10) ?
Cd2 O7 O5 2_566 1_565 97.56(12) ?
O1 O7 O5 1_554 1_565 59.24(10) ?
O3 O7 O5 . 1_565 59.70(11) ?
P1 O7 Cd1 . . 129.13(15) ?
Cd2 O7 Cd1 2_566 . 100.32(10) ?
O1 O7 Cd1 1_554 . 104.30(11) ?
O3 O7 Cd1 . . 106.39(12) ?
O5 O7 Cd1 1_565 . 161.96(13) ?
P1 O7 O5 . . 119.05(13) ?
Cd2 O7 O5 2_566 . 107.18(9) ?
O1 O7 O5 1_554 . 85.56(9) ?
O3 O7 O5 . . 109.24(11) ?
O5 O7 O5 1_565 . 144.08(13) ?
P1 O7 O1 . . 111.11(13) ?
Cd2 O7 O1 2_566 . 77.60(8) ?
O1 O7 O1 1_554 . 138.50(12) ?
O3 O7 O1 . . 82.68(10) ?
O5 O7 O1 1_565 . 113.42(10) ?
Cd1 O7 O1 . . 73.11(7) ?
O5 O7 O1 . . 97.32(8) ?

loop_
_geom_bond_atom_site_label_1
_geom_bond_atom_site_label_2
_geom_bond_site_symmetry_2
_geom_bond_distance
_geom_bond_publ_flag
Cd1 O5 . 2.260(2) y
Cd1 O4 2_666 2.283(3) y
Cd1 O4 . 2.296(3) y
Cd1 O6 2_566 2.338(3) y
Cd1 O3 2_666 2.410(3) y
Cd1 O7 . 2.648(3) y
Cd2 O7 2_566 2.217(3) y
Cd2 O2 1_545 2.245(2) y
Cd2 O6 . 2.263(2) y
Cd2 O3 2_666 2.294(3) y
Cd2 O5 1_556 2.334(3) y
Cd2 O2 2_566 2.364(3) y
P1 O7 . 1.505(3) y
P1 O3 . 1.521(3) y
P1 O5 1_565 1.537(3) y
P1 O1 1_554 1.626(3) y
P1 P2 1_554 2.9503(16) ?
P2 O4 . 1.516(3) y
P2 O2 . 1.520(3) y
P2 O6 . 1.532(3) y
P2 O1 . 1.597(3) y
O1 P1 1_556 1.626(3) ?
O1 O4 . 2.447(3) ?
O1 O5 1_566 2.506(3) ?
O1 O2 . 2.516(4) ?
O1 O6 . 2.567(4) ?
O1 O7 . 4.698(4) ?
O1 O3 . 5.052(4) ?
O1 O5 . 6.831(4) ?
O2 Cd2 1_565 2.245(2) ?
O2 Cd2 2_566 2.364(3) ?
O2 O6 . 2.452(4) ?
O2 O4 . 2.554(4) ?
O3 Cd2 2_666 2.294(3) ?
O3 Cd1 2_666 2.410(3) ?
O3 O1 1_554 2.448(4) ?
O3 O5 1_565 2.542(4) ?
O3 O7 . 2.551(4) ?
O3 O5 . 5.764(4) ?
O4 Cd1 2_666 2.283(3) ?
O4 O6 . 2.552(4) ?
O5 P1 1_545 1.537(3) ?
O5 Cd2 1_554 2.334(3) ?
O5 O7 . 4.396(3) ?
O6 Cd1 2_566 2.338(3) ?
O7 Cd2 2_566 2.217(3) ?
O7 O1 1_554 2.514(4) ?
O7 O5 1_565 2.555(4) ?
